data_4503409
loop_
_publ_author_name
'Li, Yitao'
'Meng, Xianggao'
'Cao, Liping'
'Wang, Yuzhou'
'Yin, Guodong'
'Gao, Meng'
'Wen, Lili'
'Wu, Anxin'

_publ_section_title
;
 Self-Assembly of Discrete and Polymeric Metal-Organic Frameworks via a
 Semirigid Glycoluril-Based Molecular Clip
;
_journal_issue 5
_journal_name_full 'Crystal Growth &amp; Design'
_journal_page_first 1645
_journal_paper_doi 10.1021/cg701090c
_journal_volume 8
_journal_year 2008
_chemical_formula_sum 'C60 H76 Cu2 N16 O26'
_chemical_formula_weight 1564.45
_chemical_name_systematic
; 
 ? 
;
_space_group_IT_number 14
_symmetry_space_group_name_Hall '-P 2yn'
_symmetry_space_group_name_H-M 'P 1 21/n 1'
_atom_sites_solution_hydrogens geom
_atom_sites_solution_primary direct
_atom_sites_solution_secondary difmap
_audit_creation_method SHELXL-97
_cell_angle_alpha 90.00
_cell_angle_beta 96.68
_cell_angle_gamma 90.00
_cell_formula_units_Z 2
_cell_length_a 7.8860(12)
_cell_length_b 13.799(2)
_cell_length_c 33.903(5)
_cell_measurement_temperature 298(2)
_cell_volume 3664.2(9)
_computing_structure_refinement 'SHELXL-97 (Sheldrick, 1997)'
_computing_structure_solution 'SHELXS-97 (Sheldrick, 1990)'
_diffrn_ambient_temperature 298(2)
_diffrn_measured_fraction_theta_full 0.996
_diffrn_measured_fraction_theta_max 0.996
_diffrn_radiation_monochromator graphite
_diffrn_radiation_source 'fine-focus sealed tube'
_diffrn_radiation_type MoK\a
_diffrn_radiation_wavelength 0.71073
_diffrn_reflns_av_R_equivalents 0.1660
_diffrn_reflns_av_sigmaI/netI 0.0935
_diffrn_reflns_limit_h_max 9
_diffrn_reflns_limit_h_min -9
_diffrn_reflns_limit_k_max 16
_diffrn_reflns_limit_k_min -16
_diffrn_reflns_limit_l_max 40
_diffrn_reflns_limit_l_min -40
_diffrn_reflns_number 34973
_diffrn_reflns_theta_full 25.00
_diffrn_reflns_theta_max 25.00
_diffrn_reflns_theta_min 1.91
_exptl_absorpt_coefficient_mu 0.669
_exptl_absorpt_correction_T_max 0.9610
_exptl_absorpt_correction_T_min 0.8778
_exptl_crystal_density_diffrn 1.418
_exptl_crystal_density_method 'not measured'
_exptl_crystal_F_000 1628
_exptl_crystal_size_max 0.20
_exptl_crystal_size_mid 0.10
_exptl_crystal_size_min 0.06
_refine_diff_density_max 0.599
_refine_diff_density_min -0.516
_refine_diff_density_rms 0.087
_refine_ls_extinction_method none
_refine_ls_goodness_of_fit_ref 1.009
_refine_ls_hydrogen_treatment mixed
_refine_ls_matrix_type full
_refine_ls_number_parameters 563
_refine_ls_number_reflns 6445
_refine_ls_number_restraints 22
_refine_ls_restrained_S_all 1.021
_refine_ls_R_factor_all 0.1182
_refine_ls_R_factor_gt 0.0791
_refine_ls_shift/su_max 0.000
_refine_ls_shift/su_mean 0.000
_refine_ls_structure_factor_coef Fsqd
_refine_ls_weighting_details 'calc w=1/[\s^2^(Fo^2^)+(0.1259P)^2^+0.0000P] where P=(Fo^2^+2Fc^2^)/3'
_refine_ls_weighting_scheme calc
_refine_ls_wR_factor_gt 0.2009
_refine_ls_wR_factor_ref 0.2244
_reflns_number_gt 4095
_reflns_number_total 6445
_reflns_threshold_expression >2sigma(I)
_cod_data_source_file cg701090c-file006.cif
_cod_data_source_block t
_cod_original_cell_volume 3664.2(10)
_cod_database_code 4503409

loop_
_symmetry_equiv_pos_as_xyz
'x, y, z'
'-x+1/2, y+1/2, -z+1/2'
'-x, -y, -z'
'x-1/2, -y-1/2, z-1/2'

loop_
_atom_site_label
_atom_site_type_symbol
_atom_site_fract_x
_atom_site_fract_y
_atom_site_fract_z
_atom_site_U_iso_or_equiv
_atom_site_adp_type
_atom_site_occupancy
_atom_site_symmetry_multiplicity
_atom_site_calc_flag
_atom_site_refinement_flags
_atom_site_disorder_assembly
_atom_site_disorder_group
Cu1 Cu 0.2287(5) 0.6652(3) 0.48271(14) 0.0929(16) Uani 0.60 1 d P . 1
O9 O 0.4772(6) 0.6654(4) 0.50600(16) 0.0527(14) Uani 0.60 1 d PD A 1
O10 O 0.4320(10) 0.8223(6) 0.4892(3) 0.094(3) Uani 0.60 1 d PD A 1
C29 C 0.6977(14) 0.7781(14) 0.5263(6) 0.083(5) Uani 0.60 1 d PD A 1
H29A H 0.7631 0.7194 0.5300 0.124 Uiso 0.60 1 calc PR A 1
H29B H 0.6857 0.8063 0.5517 0.124 Uiso 0.60 1 calc PR A 1
H29C H 0.7552 0.8229 0.5108 0.124 Uiso 0.60 1 calc PR A 1
C30 C 0.5233(11) 0.7554(9) 0.5050(4) 0.060(3) Uani 0.60 1 d PD A 1
Cu1' Cu 0.2384(6) 0.6427(3) 0.48459(17) 0.0363(6) Uani 0.40 1 d P . 2
O10' O 0.538(3) 0.6473(18) 0.5293(8) 0.246(13) Uiso 0.40 1 d PD B 2
O9' O 0.4182(17) 0.7673(10) 0.4926(4) 0.080(4) Uiso 0.40 1 d PD B 2
C29' C 0.694(5) 0.793(4) 0.5227(17) 0.21(2) Uiso 0.40 1 d PD B 2
H29D H 0.6617 0.8599 0.5232 0.311 Uiso 0.40 1 calc PR B 2
H29E H 0.7670 0.7831 0.5022 0.311 Uiso 0.40 1 calc PR B 2
H29F H 0.7540 0.7751 0.5479 0.311 Uiso 0.40 1 calc PR B 2
C30' C 0.537(3) 0.731(2) 0.5143(7) 0.122(13) Uiso 0.40 1 d PD B 2
C1 C 0.3262(6) 0.6937(4) 0.40352(14) 0.0600(13) Uani 1 1 d . . .
H1 H 0.3219 0.7579 0.4117 0.072 Uiso 1 1 calc R . .
C2 C 0.3570(6) 0.6739(4) 0.36513(14) 0.0570(12) Uani 1 1 d . . .
H2 H 0.3734 0.7248 0.3480 0.068 Uiso 1 1 calc R . .
C3 C 0.3638(5) 0.5817(4) 0.35203(13) 0.0507(11) Uani 1 1 d . . .
C4 C 0.3431(9) 0.5102(4) 0.37960(15) 0.0845(18) Uani 1 1 d . . .
H4 H 0.3509 0.4454 0.3726 0.101 Uiso 1 1 calc R . .
C5 C 0.3114(9) 0.5344(5) 0.41696(16) 0.0850(19) Uani 1 1 d . . .
H5 H 0.2954 0.4845 0.4346 0.102 Uiso 1 1 calc R . .
C6 C 0.3898(6) 0.5562(4) 0.31070(13) 0.0622(13) Uani 1 1 d . . .
H6A H 0.3924 0.6149 0.2951 0.075 Uiso 1 1 calc R . .
H6B H 0.4988 0.5237 0.3106 0.075 Uiso 1 1 calc R . .
C7 C 0.0976(6) 0.5463(3) 0.28018(14) 0.0539(12) Uani 1 1 d . . .
H7A H 0.1171 0.5900 0.2587 0.065 Uiso 1 1 calc R . .
H7B H 0.0668 0.5849 0.3022 0.065 Uiso 1 1 calc R . .
C8 C 0.2994(6) 0.4389(4) 0.25882(13) 0.0578(12) Uani 1 1 d . . .
H8A H 0.4065 0.4053 0.2661 0.069 Uiso 1 1 calc R . .
H8B H 0.3142 0.4831 0.2373 0.069 Uiso 1 1 calc R . .
C9 C -0.1415(5) 0.4425(3) 0.29419(13) 0.0464(11) Uani 1 1 d . C .
C10 C 0.1657(7) 0.2799(4) 0.26457(13) 0.0555(12) Uani 1 1 d . C .
C11 C -0.0054(6) 0.4068(3) 0.23825(12) 0.0503(11) Uani 1 1 d . . .
C12 C -0.0218(18) 0.4307(9) 0.1929(4) 0.047(3) Uani 0.60 1 d PD C 1
C13 C -0.0799(17) 0.5454(9) 0.1445(3) 0.099(4) Uani 0.60 1 d PD C 1
H13A H -0.1915 0.5747 0.1379 0.119 Uiso 0.60 1 calc PR C 1
H13B H -0.0750 0.4868 0.1289 0.119 Uiso 0.60 1 calc PR C 1
C14 C 0.053(2) 0.6128(17) 0.1354(4) 0.124(6) Uani 0.60 1 d PD C 1
H14A H 0.0686 0.6617 0.1556 0.187 Uiso 0.60 1 calc PR C 1
H14B H 0.0192 0.6427 0.1101 0.187 Uiso 0.60 1 calc PR C 1
H14C H 0.1578 0.5782 0.1344 0.187 Uiso 0.60 1 calc PR C 1
O3 O -0.0092(19) 0.3694(7) 0.1687(3) 0.100(4) Uani 0.60 1 d P C 1
O4 O -0.0538(17) 0.5224(8) 0.1859(3) 0.083(4) Uani 0.60 1 d PD C 1
C12' C -0.068(3) 0.472(2) 0.1984(5) 0.057(6) Uani 0.40 1 d PD C 2
C13' C -0.023(4) 0.466(2) 0.1344(7) 0.175(11) Uiso 0.40 1 d PD C 2
H13C H -0.1462 0.4666 0.1291 0.210 Uiso 0.40 1 calc PR C 2
H13D H 0.0221 0.4218 0.1157 0.210 Uiso 0.40 1 calc PR C 2
C14' C 0.049(6) 0.565(2) 0.1310(14) 0.19(2) Uiso 0.40 1 d PD C 2
H14D H 0.0061 0.6067 0.1503 0.281 Uiso 0.40 1 calc PR C 2
H14E H 0.0153 0.5898 0.1048 0.281 Uiso 0.40 1 calc PR C 2
H14F H 0.1711 0.5623 0.1358 0.281 Uiso 0.40 1 calc PR C 2
O4' O 0.027(3) 0.437(2) 0.1723(5) 0.141(11) Uani 0.40 1 d PD C 2
O3' O -0.176(4) 0.513(2) 0.1948(5) 0.209(13) Uani 0.40 1 d P C 2
C15 C -0.1208(6) 0.3201(3) 0.24761(13) 0.0499(11) Uani 1 1 d . C .
C16 C -0.2497(8) 0.2860(4) 0.21273(16) 0.0680(14) Uani 1 1 d D . .
C17 C -0.4697(15) 0.3261(9) 0.1668(3) 0.120(6) Uani 0.70 1 d PD C 1
H17A H -0.5581 0.2855 0.1757 0.144 Uiso 0.70 1 calc PR C 1
H17B H -0.4145 0.2906 0.1471 0.144 Uiso 0.70 1 calc PR C 1
C18 C -0.5466(15) 0.4219(10) 0.1490(3) 0.110(4) Uani 0.70 1 d PD C 1
H18A H -0.6047 0.4548 0.1685 0.165 Uiso 0.70 1 calc PR C 1
H18B H -0.6262 0.4079 0.1261 0.165 Uiso 0.70 1 calc PR C 1
H18C H -0.4569 0.4624 0.1414 0.165 Uiso 0.70 1 calc PR C 1
O5 O -0.2565(11) 0.2003(5) 0.2020(2) 0.103(2) Uani 0.70 1 d PD C 1
O6 O -0.3499(9) 0.3529(5) 0.19893(19) 0.0687(18) Uani 0.70 1 d PD C 1
C17' C -0.552(11) 0.303(17) 0.195(4) 1.0(2) Uiso 0.30 1 d PD C 2
H17C H -0.6394 0.3295 0.2103 1.151 Uiso 0.30 1 calc PR C 2
H17D H -0.5806 0.2371 0.1879 1.151 Uiso 0.30 1 calc PR C 2
C18' C -0.532(5) 0.365(3) 0.1591(11) 0.101(10) Uiso 0.30 1 d PD C 2
H18D H -0.4444 0.3377 0.1450 0.152 Uiso 0.30 1 calc PR C 2
H18E H -0.4997 0.4298 0.1674 0.152 Uiso 0.30 1 calc PR C 2
H18F H -0.6377 0.3667 0.1421 0.152 Uiso 0.30 1 calc PR C 2
O5' O -0.1865(19) 0.2570(17) 0.1854(4) 0.105(6) Uani 0.30 1 d PD C 2
O6' O -0.404(2) 0.308(2) 0.2159(5) 0.143(11) Uani 0.30 1 d PD C 2
C19 C -0.2587(6) 0.2813(3) 0.30732(13) 0.0551(12) Uani 1 1 d . C .
H19A H -0.2991 0.3129 0.3300 0.066 Uiso 1 1 calc R . .
H19B H -0.3531 0.2446 0.2938 0.066 Uiso 1 1 calc R . .
C20 C -0.0525(7) 0.1723(3) 0.28721(14) 0.0638(14) Uani 1 1 d . C .
H20A H 0.0445 0.1318 0.2965 0.077 Uiso 1 1 calc R . .
H20B H -0.1385 0.1311 0.2729 0.077 Uiso 1 1 calc R . .
C21 C 0.0105(6) 0.2555(3) 0.34989(13) 0.0554(12) Uani 1 1 d . C .
H21A H 0.0506 0.3155 0.3392 0.067 Uiso 1 1 calc R . .
H21B H 0.1062 0.2110 0.3536 0.067 Uiso 1 1 calc R . .
C22 C -0.1502(7) 0.2227(4) 0.44933(15) 0.0663(14) Uani 1 1 d . . .
H22 H -0.1791 0.1719 0.4653 0.080 Uiso 1 1 calc R . .
C23 C -0.0998(6) 0.2018(4) 0.41278(14) 0.0610(13) Uani 1 1 d . . .
H23 H -0.0987 0.1380 0.4040 0.073 Uiso 1 1 calc R . .
C24 C -0.0511(5) 0.2757(3) 0.38935(13) 0.0488(11) Uani 1 1 d . . .
C25 C -0.0501(8) 0.3668(4) 0.40512(18) 0.0827(18) Uani 1 1 d . . .
H25 H -0.0117 0.4186 0.3910 0.099 Uiso 1 1 calc R . .
C26 C -0.1046(9) 0.3825(4) 0.44113(17) 0.0840(19) Uani 1 1 d . . .
H26 H -0.1026 0.4457 0.4507 0.101 Uiso 1 1 calc R . .
N8 N -0.1592(5) 0.3149(3) 0.46300(11) 0.0629(11) Uani 1 1 d . . .
C28 C -0.0703(7) 0.6941(6) 0.44222(17) 0.0744(16) Uani 1 1 d . . .
N1 N 0.3023(5) 0.6229(4) 0.42934(11) 0.0602(11) Uani 1 1 d . . .
N2 N 0.2521(4) 0.4923(3) 0.29259(10) 0.0485(9) Uani 1 1 d . . .
N3 N 0.1660(5) 0.3695(3) 0.24619(11) 0.0531(10) Uani 1 1 d . C .
N4 N -0.0412(5) 0.4798(2) 0.26684(11) 0.0511(9) Uani 1 1 d . C .
N5 N 0.0016(5) 0.2450(3) 0.25997(10) 0.0522(10) Uani 1 1 d . . .
N6 N -0.2081(4) 0.3555(3) 0.28036(10) 0.0479(9) Uani 1 1 d . . .
N7 N -0.1220(5) 0.2143(3) 0.32148(11) 0.0544(10) Uani 1 1 d . . .
O1 O 0.2915(5) 0.2376(3) 0.28029(11) 0.0766(11) Uani 1 1 d . . .
O2 O -0.1705(4) 0.4822(2) 0.32444(10) 0.0644(9) Uani 1 1 d . . .
O7 O -0.0053(5) 0.6207(3) 0.46247(10) 0.0726(10) Uani 1 1 d . . .
O8 O 0.0045(6) 0.7708(4) 0.44188(15) 0.1033(14) Uani 1 1 d . . .
O11 O 0.2770(7) 0.4787(4) 0.50375(16) 0.1290(19) Uani 1 1 d . . .
H11A H 0.1912 0.4362 0.4979 0.194 Uiso 1 1 d R . .
H11B H 0.3772 0.4592 0.5169 0.194 Uiso 1 1 d R . .
C31 C -0.2384(9) 0.6770(7) 0.4174(3) 0.140(3) Uani 1 1 d . . .
H31A H -0.3071 0.7344 0.4173 0.210 Uiso 1 1 calc R . .
H31B H -0.2968 0.6242 0.4284 0.210 Uiso 1 1 calc R . .
H31C H -0.2187 0.6614 0.3907 0.210 Uiso 1 1 calc R . .
O12 O 0.883(2) 0.9613(10) 0.4433(4) 0.167(5) Uiso 0.50 1 d P D 1
O13 O 0.399(4) 0.932(2) 0.4553(8) 0.390(18) Uiso 0.61(2) 1 d P E 1
O13' O 0.586(3) 1.0004(16) 0.4609(6) 0.195(13) Uiso 0.39(2) 1 d P E 2
O12' O 1.044(4) 0.972(2) 0.4613(8) 0.299(11) Uiso 0.50 1 d P F 2

loop_
_atom_site_aniso_label
_atom_site_aniso_U_11
_atom_site_aniso_U_22
_atom_site_aniso_U_33
_atom_site_aniso_U_23
_atom_site_aniso_U_13
_atom_site_aniso_U_12
Cu1 0.077(2) 0.156(4) 0.0475(15) -0.030(2) 0.0166(12) -0.0381(18)
O9 0.038(3) 0.073(4) 0.048(3) -0.023(3) 0.008(2) -0.010(3)
O10 0.083(5) 0.053(4) 0.143(7) 0.007(4) -0.001(5) -0.002(4)
C29 0.037(5) 0.099(9) 0.108(9) -0.029(7) -0.013(5) -0.019(5)
C30 0.038(5) 0.081(8) 0.062(6) -0.010(6) 0.006(4) 0.008(5)
Cu1' 0.0289(11) 0.0478(10) 0.0332(12) -0.0037(8) 0.0087(8) -0.0054(8)
C1 0.060(3) 0.069(3) 0.051(3) -0.007(3) 0.003(2) -0.002(3)
C2 0.063(3) 0.063(3) 0.046(3) 0.010(2) 0.006(2) -0.012(2)
C3 0.044(2) 0.068(3) 0.040(2) 0.000(2) 0.0077(19) -0.013(2)
C4 0.142(6) 0.065(3) 0.050(3) -0.001(3) 0.023(3) -0.013(4)
C5 0.136(6) 0.074(4) 0.048(3) 0.006(3) 0.024(3) -0.027(4)
C6 0.056(3) 0.088(4) 0.045(3) -0.009(2) 0.017(2) -0.013(3)
C7 0.054(3) 0.051(3) 0.059(3) -0.003(2) 0.013(2) -0.006(2)
C8 0.052(3) 0.083(3) 0.041(2) -0.006(2) 0.015(2) -0.001(3)
C9 0.043(2) 0.046(3) 0.051(3) 0.002(2) 0.008(2) 0.004(2)
C10 0.062(3) 0.067(3) 0.039(2) -0.012(2) 0.015(2) 0.009(3)
C11 0.057(3) 0.056(3) 0.038(2) 0.006(2) 0.007(2) -0.002(2)
C12 0.059(7) 0.049(8) 0.034(7) 0.003(6) 0.003(5) 0.005(5)
C13 0.146(11) 0.109(9) 0.039(5) 0.024(5) -0.005(6) -0.004(8)
C14 0.142(14) 0.164(18) 0.064(8) 0.037(10) -0.003(8) -0.042(13)
O3 0.170(10) 0.084(6) 0.048(5) 0.000(5) 0.022(5) 0.018(7)
O4 0.129(11) 0.070(6) 0.047(5) 0.017(5) -0.010(5) -0.017(7)
C12' 0.055(11) 0.069(17) 0.049(10) -0.006(12) 0.014(7) 0.018(11)
O4' 0.153(16) 0.23(3) 0.042(9) 0.067(17) 0.033(10) 0.067(19)
O3' 0.26(3) 0.27(3) 0.097(12) 0.080(14) 0.033(15) 0.19(2)
C15 0.056(3) 0.054(3) 0.040(2) -0.008(2) 0.006(2) 0.000(2)
C16 0.087(4) 0.065(4) 0.050(3) -0.008(3) -0.001(3) -0.006(3)
C17 0.106(8) 0.126(9) 0.105(9) -0.059(7) -0.081(7) 0.052(7)
C18 0.127(10) 0.133(10) 0.061(6) 0.002(6) -0.031(6) 0.011(8)
O5 0.142(7) 0.071(5) 0.089(5) -0.028(4) -0.020(5) -0.015(4)
O6 0.064(4) 0.080(4) 0.058(4) -0.016(3) -0.011(3) -0.001(3)
O5' 0.076(10) 0.18(2) 0.055(9) -0.059(11) 0.003(7) 0.026(11)
O6' 0.081(14) 0.28(3) 0.063(12) -0.090(15) -0.034(9) 0.072(16)
C19 0.055(3) 0.062(3) 0.050(3) -0.011(2) 0.016(2) -0.015(2)
C20 0.096(4) 0.046(3) 0.052(3) -0.012(2) 0.018(3) 0.000(3)
C21 0.062(3) 0.059(3) 0.048(3) 0.003(2) 0.020(2) 0.005(2)
C22 0.079(4) 0.071(4) 0.052(3) 0.008(3) 0.018(3) -0.010(3)
C23 0.079(3) 0.057(3) 0.047(3) 0.001(2) 0.009(2) -0.005(3)
C24 0.051(3) 0.054(3) 0.041(2) -0.002(2) 0.005(2) -0.001(2)
C25 0.124(5) 0.060(4) 0.072(4) 0.002(3) 0.043(4) -0.010(3)
C26 0.133(5) 0.055(3) 0.072(4) -0.018(3) 0.049(4) -0.016(3)
N8 0.059(3) 0.084(3) 0.048(2) -0.015(2) 0.015(2) -0.017(2)
C28 0.060(4) 0.099(5) 0.065(4) 0.010(3) 0.008(3) 0.000(3)
N1 0.051(2) 0.090(3) 0.040(2) -0.005(2) 0.0087(18) -0.014(2)
N2 0.043(2) 0.059(2) 0.046(2) -0.0054(17) 0.0130(16) -0.0040(18)
N3 0.048(2) 0.064(3) 0.049(2) -0.0101(19) 0.0149(17) 0.0017(19)
N4 0.054(2) 0.043(2) 0.057(2) -0.0057(18) 0.0113(18) -0.0007(18)
N5 0.069(3) 0.050(2) 0.040(2) -0.0051(17) 0.0164(18) 0.007(2)
N6 0.048(2) 0.050(2) 0.048(2) -0.0034(17) 0.0133(17) -0.0042(17)
N7 0.073(3) 0.046(2) 0.047(2) -0.0042(18) 0.0165(19) -0.004(2)
O1 0.068(2) 0.087(3) 0.075(2) -0.007(2) 0.0110(19) 0.030(2)
O2 0.068(2) 0.059(2) 0.071(2) -0.0211(18) 0.0252(18) 0.0035(16)
O7 0.071(2) 0.095(3) 0.052(2) -0.010(2) 0.0099(18) -0.025(2)
O8 0.090(3) 0.092(3) 0.129(4) 0.006(3) 0.017(3) 0.006(3)
O11 0.146(5) 0.135(4) 0.112(4) 0.030(3) 0.042(3) 0.033(3)
C31 0.072(5) 0.216(10) 0.127(7) 0.041(6) -0.009(5) -0.019(5)

loop_
_atom_type_symbol
_atom_type_description
_atom_type_scat_dispersion_real
_atom_type_scat_dispersion_imag
_atom_type_scat_source
C C 0.0033 0.0016 'International Tables Vol C Tables 4.2.6.8 and 6.1.1.4'
H H 0.0000 0.0000 'International Tables Vol C Tables 4.2.6.8 and 6.1.1.4'
N N 0.0061 0.0033 'International Tables Vol C Tables 4.2.6.8 and 6.1.1.4'
O O 0.0106 0.0060 'International Tables Vol C Tables 4.2.6.8 and 6.1.1.4'
Cu Cu 0.3201 1.2651 'International Tables Vol C Tables 4.2.6.8 and 6.1.1.4'

loop_
_geom_angle_atom_site_label_1
_geom_angle_atom_site_label_2
_geom_angle_atom_site_label_3
_geom_angle
_geom_angle_site_symmetry_1
_geom_angle_site_symmetry_3
O7 Cu1 N8 91.0(2) . 3_566
O7 Cu1 O9 162.0(3) . .
N8 Cu1 O9 89.8(3) 3_566 .
O7 Cu1 N1 87.4(2) . .
N8 Cu1 N1 171.3(3) 3_566 .
O9 Cu1 N1 89.1(2) . .
C30 O9 Cu1 104.7(6) . .
O10 C30 O9 124.6(9) . .
O10 C30 C29 119.9(12) . .
O9 C30 C29 115.4(12) . .
O7 Cu1' N1 88.0(3) . .
O7 Cu1' N8 89.5(2) . 3_566
N1 Cu1' N8 170.3(3) . 3_566
O7 Cu1' O11 92.6(3) . .
N1 Cu1' O11 95.0(3) . .
N8 Cu1' O11 94.5(3) 3_566 .
C30' C29' H29D 109.5 . .
C30' C29' H29E 109.5 . .
H29D C29' H29E 109.5 . .
C30' C29' H29F 109.5 . .
H29D C29' H29F 109.5 . .
H29E C29' H29F 109.5 . .
O9' C30' O10' 125(3) . .
O9' C30' C29' 116(3) . .
O10' C30' C29' 119(3) . .
N1 C1 C2 121.7(5) . .
N1 C1 H1 119.2 . .
C2 C1 H1 119.2 . .
C3 C2 C1 121.0(4) . .
C3 C2 H2 119.5 . .
C1 C2 H2 119.5 . .
C2 C3 C4 115.9(4) . .
C2 C3 C6 123.4(4) . .
C4 C3 C6 120.7(5) . .
C5 C4 C3 120.3(5) . .
C5 C4 H4 119.9 . .
C3 C4 H4 119.9 . .
N1 C5 C4 123.7(5) . .
N1 C5 H5 118.1 . .
C4 C5 H5 118.1 . .
N2 C6 C3 111.0(4) . .
N2 C6 H6A 109.4 . .
C3 C6 H6A 109.4 . .
N2 C6 H6B 109.4 . .
C3 C6 H6B 109.4 . .
H6A C6 H6B 108.0 . .
N2 C7 N4 110.0(3) . .
N2 C7 H7A 109.7 . .
N4 C7 H7A 109.7 . .
N2 C7 H7B 109.7 . .
N4 C7 H7B 109.7 . .
H7A C7 H7B 108.2 . .
N2 C8 N3 109.0(3) . .
N2 C8 H8A 109.9 . .
N3 C8 H8A 109.9 . .
N2 C8 H8B 109.9 . .
N3 C8 H8B 109.9 . .
H8A C8 H8B 108.3 . .
O2 C9 N6 125.8(4) . .
O2 C9 N4 125.4(4) . .
N6 C9 N4 108.8(4) . .
O1 C10 N5 126.2(5) . .
O1 C10 N3 125.4(5) . .
N5 C10 N3 108.2(4) . .
N3 C11 N4 112.0(4) . .
N3 C11 C15 104.2(3) . .
N4 C11 C15 103.5(3) . .
N3 C11 C12 103.1(7) . .
N4 C11 C12 120.8(6) . .
C15 C11 C12 112.2(5) . .
N3 C11 C12' 122.0(7) . .
N4 C11 C12' 96.2(10) . .
C15 C11 C12' 117.3(10) . .
C12 C11 C12' 25.3(5) . .
O3 C12 O4 126.4(13) . .
O3 C12 C11 121.6(9) . .
O4 C12 C11 112.0(13) . .
O4 C13 C14 108.9(10) . .
O4 C13 H13A 109.9 . .
C14 C13 H13A 109.9 . .
O4 C13 H13B 109.9 . .
C14 C13 H13B 109.9 . .
H13A C13 H13B 108.3 . .
C12 O4 C13 113.3(11) . .
O3' C12' O4' 131(2) . .
O3' C12' C11 124.4(19) . .
O4' C12' C11 103(2) . .
O4' C13' C14' 105(3) . .
O4' C13' H13C 110.7 . .
C14' C13' H13C 110.7 . .
O4' C13' H13D 110.7 . .
C14' C13' H13D 110.7 . .
H13C C13' H13D 108.8 . .
C13' C14' H14D 109.5 . .
C13' C14' H14E 109.5 . .
H14D C14' H14E 109.5 . .
C13' C14' H14F 109.5 . .
H14D C14' H14F 109.5 . .
H14E C14' H14F 109.5 . .
C12' O4' C13' 114(2) . .
N5 C15 N6 112.2(3) . .
N5 C15 C16 111.3(4) . .
N6 C15 C16 111.1(4) . .
N5 C15 C11 102.9(4) . .
N6 C15 C11 103.7(3) . .
C16 C15 C11 115.3(4) . .
O5' C16 O5 56.5(11) . .
O5' C16 O6 105.1(11) . .
O5 C16 O6 125.7(6) . .
O5' C16 O6' 130.3(11) . .
O5 C16 O6' 104.1(15) . .
O6 C16 O6' 45.3(14) . .
O5' C16 C15 114.1(9) . .
O5 C16 C15 121.4(6) . .
O6 C16 C15 112.8(5) . .
O6' C16 C15 114.5(9) . .
O6 C17 C18 105.9(8) . .
O6 C17 H17A 110.5 . .
C18 C17 H17A 110.5 . .
O6 C17 H17B 110.5 . .
C18 C17 H17B 110.5 . .
H17A C17 H17B 108.7 . .
C16 O6 C17 115.3(7) . .
O6' C17' C18' 104(3) . .
O6' C17' H17C 111.0 . .
C18' C17' H17C 111.0 . .
O6' C17' H17D 111.0 . .
C18' C17' H17D 111.0 . .
H17C C17' H17D 109.0 . .
C17' C18' H18D 109.5 . .
C17' C18' H18E 109.5 . .
H18D C18' H18E 109.5 . .
C17' C18' H18F 109.5 . .
H18D C18' H18F 109.5 . .
H18E C18' H18F 109.5 . .
C16 O6' C17' 139(10) . .
N7 C19 N6 113.9(4) . .
N7 C19 H19A 108.8 . .
N6 C19 H19A 108.8 . .
N7 C19 H19B 108.8 . .
N6 C19 H19B 108.8 . .
H19A C19 H19B 107.7 . .
N5 C20 N7 113.2(3) . .
N5 C20 H20A 108.9 . .
N7 C20 H20A 108.9 . .
N5 C20 H20B 108.9 . .
N7 C20 H20B 108.9 . .
H20A C20 H20B 107.7 . .
N7 C21 C24 112.4(4) . .
N7 C21 H21A 109.1 . .
C24 C21 H21A 109.1 . .
N7 C21 H21B 109.1 . .
C24 C21 H21B 109.1 . .
H21A C21 H21B 107.9 . .
N8 C22 C23 122.4(5) . .
N8 C22 H22 118.8 . .
C23 C22 H22 118.8 . .
C24 C23 C22 119.6(5) . .
C24 C23 H23 120.2 . .
C22 C23 H23 120.2 . .
C25 C24 C23 116.5(4) . .
C25 C24 C21 122.1(4) . .
C23 C24 C21 121.2(4) . .
C26 C25 C24 120.7(5) . .
C26 C25 H25 119.6 . .
C24 C25 H25 119.6 . .
N8 C26 C25 124.0(5) . .
N8 C26 H26 118.0 . .
C25 C26 H26 118.0 . .
C26 N8 C22 116.4(4) . .
C26 N8 Cu1 124.9(4) . 3_566
C22 N8 Cu1 118.2(4) . 3_566
C26 N8 Cu1' 116.6(4) . 3_566
C22 N8 Cu1' 126.9(4) . 3_566
Cu1 N8 Cu1' 9.2(2) 3_566 3_566
O8 C28 O7 121.6(6) . .
O8 C28 C31 122.0(7) . .
O7 C28 C31 116.3(7) . .
C5 N1 C1 117.3(4) . .
C5 N1 Cu1' 117.3(4) . .
C1 N1 Cu1' 125.3(4) . .
C5 N1 Cu1 125.9(4) . .
C1 N1 Cu1 116.4(4) . .
Cu1' N1 Cu1 9.1(2) . .
C8 N2 C7 108.5(4) . .
C8 N2 C6 112.9(3) . .
C7 N2 C6 111.6(4) . .
C10 N3 C11 110.6(4) . .
C10 N3 C8 119.7(4) . .
C11 N3 C8 116.8(4) . .
C9 N4 C11 111.1(3) . .
C9 N4 C7 119.5(4) . .
C11 N4 C7 116.5(4) . .
C10 N5 C15 111.8(4) . .
C10 N5 C20 120.6(4) . .
C15 N5 C20 116.2(4) . .
C9 N6 C15 111.0(3) . .
C9 N6 C19 121.5(4) . .
C15 N6 C19 115.5(3) . .
C21 N7 C19 114.6(3) . .
C21 N7 C20 112.0(4) . .
C19 N7 C20 108.7(4) . .
C28 O7 Cu1 103.6(4) . .
C28 O7 Cu1' 112.5(4) . .
Cu1 O7 Cu1' 9.3(2) . .
Cu1' O11 H11A 119.6 . .
Cu1' O11 H11B 119.9 . .
H11A O11 H11B 120.5 . .
C28 C31 H31A 109.5 . .
C28 C31 H31B 109.5 . .
H31A C31 H31B 109.5 . .
C28 C31 H31C 109.5 . .
H31A C31 H31C 109.5 . .
H31B C31 H31C 109.5 . .

loop_
_geom_bond_atom_site_label_1
_geom_bond_atom_site_label_2
_geom_bond_distance
_geom_bond_site_symmetry_2
Cu1 O7 1.990(6) .
Cu1 N8 2.000(6) 3_566
Cu1 O9 2.026(7) .
Cu1 N1 2.048(6) .
O9 C30 1.295(12) .
O10 C30 1.252(13) .
C29 C30 1.510(11) .
C29 H29A 0.9600 .
C29 H29B 0.9600 .
C29 H29C 0.9600 .
Cu1' O7 2.003(6) .
Cu1' N1 2.014(7) .
Cu1' N8 2.037(7) 3_566
Cu1' O11 2.363(7) .
O10' C30' 1.266(18) .
O9' C30' 1.228(18) .
C29' C30' 1.50(2) .
C29' H29D 0.9600 .
C29' H29E 0.9600 .
C29' H29F 0.9600 .
C1 N1 1.340(6) .
C1 C2 1.379(7) .
C1 H1 0.9300 .
C2 C3 1.351(7) .
C2 H2 0.9300 .
C3 C4 1.382(7) .
C3 C6 1.482(6) .
C4 C5 1.361(7) .
C4 H4 0.9300 .
C5 N1 1.296(7) .
C5 H5 0.9300 .
C6 N2 1.475(6) .
C6 H6A 0.9700 .
C6 H6B 0.9700 .
C7 N2 1.448(6) .
C7 N4 1.459(6) .
C7 H7A 0.9700 .
C7 H7B 0.9700 .
C8 N2 1.447(5) .
C8 N3 1.450(6) .
C8 H8A 0.9700 .
C8 H8B 0.9700 .
C9 O2 1.208(5) .
C9 N6 1.372(5) .
C9 N4 1.386(6) .
C10 O1 1.219(6) .
C10 N5 1.373(6) .
C10 N3 1.385(6) .
C11 N3 1.442(6) .
C11 N4 1.449(6) .
C11 C15 1.559(6) .
C11 C12 1.565(14) .
C11 C12' 1.65(3) .
C12 O3 1.19(2) .
C12 O4 1.306(13) .
C13 O4 1.431(12) .
C13 C14 1.459(15) .
C13 H13A 0.9700 .
C13 H13B 0.9700 .
C14 H14A 0.9600 .
C14 H14B 0.9600 .
C14 H14C 0.9600 .
C12' O3' 1.02(3) .
C12' O4' 1.310(17) .
C13' O4' 1.356(18) .
C13' C14' 1.492(19) .
C13' H13C 0.9700 .
C13' H13D 0.9700 .
C14' H14D 0.9600 .
C14' H14E 0.9600 .
C14' H14F 0.9600 .
C15 N5 1.445(6) .
C15 N6 1.457(5) .
C15 C16 1.540(7) .
C16 O5' 1.173(11) .
C16 O5 1.237(7) .
C16 O6 1.269(8) .
C16 O6' 1.272(14) .
C17 O6 1.407(9) .
C17 C18 1.547(12) .
C17 H17A 0.9700 .
C17 H17B 0.9700 .
C18 H18A 0.9600 .
C18 H18B 0.9600 .
C18 H18C 0.9600 .
C17' O6' 1.28(2) .
C17' C18' 1.52(2) .
C17' H17C 0.9700 .
C17' H17D 0.9700 .
C18' H18D 0.9600 .
C18' H18E 0.9600 .
C18' H18F 0.9600 .
C19 N7 1.458(6) .
C19 N6 1.458(6) .
C19 H19A 0.9700 .
C19 H19B 0.9700 .
C20 N5 1.460(6) .
C20 N7 1.461(6) .
C20 H20A 0.9700 .
C20 H20B 0.9700 .
C21 N7 1.452(6) .
C21 C24 1.502(6) .
C21 H21A 0.9700 .
C21 H21B 0.9700 .
C22 N8 1.358(7) .
C22 C23 1.376(7) .
C22 H22 0.9300 .
C23 C24 1.374(6) .
C23 H23 0.9300 .
C24 C25 1.365(7) .
C25 C26 1.358(7) .
C25 H25 0.9300 .
C26 N8 1.296(7) .
C26 H26 0.9300 .
N8 Cu1 2.000(6) 3_566
N8 Cu1' 2.037(7) 3_566
C28 O8 1.213(7) .
C28 O7 1.295(7) .
C28 C31 1.504(9) .
O11 H11A 0.9000 .
O11 H11B 0.9021 .
C31 H31A 0.9600 .
C31 H31B 0.9600 .
C31 H31C 0.9600 .

loop_
_geom_hbond_atom_site_label_D
_geom_hbond_atom_site_label_H
_geom_hbond_atom_site_label_A
_geom_hbond_distance_DH
_geom_hbond_distance_HA
_geom_hbond_distance_DA
_geom_hbond_angle_DHA
_geom_hbond_site_symmetry_A
C26 H26 O7 0.93 2.55 3.436(7) 159.2 .
C25 H25 O2 0.93 2.60 3.212(7) 123.5 .
C5 H5 O11 0.93 2.37 3.083(7) 133.7 .
C14 H14A O1 0.96 2.55 3.441(19) 155.0 2
C7 H7A O1 0.97 2.58 3.514(6) 162.5 2
C2 H2 O3 0.93 2.36 3.217(13) 152.4 2
O11 H11B O9 0.90 2.26 2.823(8) 120.6 3_666

loop_
_geom_torsion_atom_site_label_1
_geom_torsion_atom_site_label_2
_geom_torsion_atom_site_label_3
_geom_torsion_atom_site_label_4
_geom_torsion
_geom_torsion_site_symmetry_1
_geom_torsion_site_symmetry_4
O7 Cu1 O9 C30 177.3(10) . .
N8 Cu1 O9 C30 -90.0(6) 3_566 .
N1 Cu1 O9 C30 98.7(6) . .
Cu1 O9 C30 O10 -6.0(12) . .
Cu1 O9 C30 C29 171.5(9) . .
N1 C1 C2 C3 0.2(7) . .
C1 C2 C3 C4 -1.8(7) . .
C1 C2 C3 C6 177.6(4) . .
C2 C3 C4 C5 2.5(9) . .
C6 C3 C4 C5 -177.0(5) . .
C3 C4 C5 N1 -1.5(10) . .
C2 C3 C6 N2 -125.0(5) . .
C4 C3 C6 N2 54.4(6) . .
N3 C11 C12 O3 61.5(16) . .
N4 C11 C12 O3 -172.6(13) . .
C15 C11 C12 O3 -50.0(18) . .
C12' C11 C12 O3 -157(4) . .
N3 C11 C12 O4 -120.0(12) . .
N4 C11 C12 O4 6.0(14) . .
C15 C11 C12 O4 128.5(10) . .
C12' C11 C12 O4 21(2) . .
O3 C12 O4 C13 2(3) . .
C11 C12 O4 C13 -176.4(9) . .
C14 C13 O4 C12 -117.3(17) . .
N3 C11 C12' O3' -165(3) . .
N4 C11 C12' O3' -44(4) . .
C15 C11 C12' O3' 65(4) . .
C12 C11 C12' O3' 149(6) . .
N3 C11 C12' O4' 30(3) . .
N4 C11 C12' O4' 151(2) . .
C15 C11 C12' O4' -100(2) . .
C12 C11 C12' O4' -15.5(19) . .
O3' C12' O4' C13' 4(7) . .
C11 C12' O4' C13' 168(2) . .
C14' C13' O4' C12' 81(4) . .
N3 C11 C15 N5 0.4(4) . .
N4 C11 C15 N5 -116.9(3) . .
C12 C11 C15 N5 111.3(7) . .
C12' C11 C15 N5 138.7(10) . .
N3 C11 C15 N6 117.5(4) . .
N4 C11 C15 N6 0.2(4) . .
C12 C11 C15 N6 -131.6(7) . .
C12' C11 C15 N6 -104.2(10) . .
N3 C11 C15 C16 -120.9(4) . .
N4 C11 C15 C16 121.8(4) . .
C12 C11 C15 C16 -10.0(9) . .
C12' C11 C15 C16 17.4(11) . .
N5 C15 C16 O5' -54.5(15) . .
N6 C15 C16 O5' 179.7(14) . .
C11 C15 C16 O5' 62.2(15) . .
N5 C15 C16 O5 9.7(9) . .
N6 C15 C16 O5 -116.1(8) . .
C11 C15 C16 O5 126.4(8) . .
N5 C15 C16 O6 -174.3(5) . .
N6 C15 C16 O6 59.9(7) . .
C11 C15 C16 O6 -57.6(7) . .
N5 C15 C16 O6' 136.0(17) . .
N6 C15 C16 O6' 10.2(18) . .
C11 C15 C16 O6' -107.3(18) . .
O5' C16 O6 C17 54.6(15) . .
O5 C16 O6 C17 -4.7(14) . .
O6' C16 O6 C17 -77.9(15) . .
C15 C16 O6 C17 179.5(8) . .
C18 C17 O6 C16 -167.1(9) . .
O5' C16 O6' C17' 7(11) . .
O5 C16 O6' C17' -51(11) . .
O6 C16 O6' C17' 76(11) . .
C15 C16 O6' C17' 174(10) . .
C18' C17' O6' C16 -61(23) . .
N8 C22 C23 C24 2.1(8) . .
C22 C23 C24 C25 2.5(7) . .
C22 C23 C24 C21 177.9(4) . .
N7 C21 C24 C25 -119.8(5) . .
N7 C21 C24 C23 65.1(6) . .
C23 C24 C25 C26 -3.8(8) . .
C21 C24 C25 C26 -179.1(6) . .
C24 C25 C26 N8 0.5(11) . .
C25 C26 N8 C22 4.1(9) . .
C25 C26 N8 Cu1 176.7(5) . 3_566
C25 C26 N8 Cu1' -178.8(6) . 3_566
C23 C22 N8 C26 -5.4(8) . .
C23 C22 N8 Cu1 -178.5(4) . 3_566
C23 C22 N8 Cu1' 177.9(4) . 3_566
C4 C5 N1 C1 -0.2(9) . .
C4 C5 N1 Cu1' 175.9(5) . .
C4 C5 N1 Cu1 172.6(5) . .
C2 C1 N1 C5 0.9(7) . .
C2 C1 N1 Cu1' -174.9(4) . .
C2 C1 N1 Cu1 -172.6(4) . .
O7 Cu1' N1 C5 -79.6(5) . .
N8 Cu1' N1 C5 -154.8(19) 3_566 .
O11 Cu1' N1 C5 12.9(5) . .
O7 Cu1' N1 C1 96.2(4) . .
N8 Cu1' N1 C1 21(2) 3_566 .
O11 Cu1' N1 C1 -171.4(4) . .
O7 Cu1' N1 Cu1 83.0(16) . .
N8 Cu1' N1 Cu1 7.7(9) 3_566 .
O11 Cu1' N1 Cu1 175.4(18) . .
O7 Cu1 N1 C5 -68.9(5) . .
N8 Cu1 N1 C5 10(2) 3_566 .
O9 Cu1 N1 C5 93.5(5) . .
O7 Cu1 N1 C1 103.9(4) . .
N8 Cu1 N1 C1 -176.7(18) 3_566 .
O9 Cu1 N1 C1 -93.7(4) . .
O7 Cu1 N1 Cu1' -88.1(17) . .
N8 Cu1 N1 Cu1' -8.7(10) 3_566 .
O9 Cu1 N1 Cu1' 74.3(16) . .
N3 C8 N2 C7 -63.0(5) . .
N3 C8 N2 C6 172.8(4) . .
N4 C7 N2 C8 61.8(5) . .
N4 C7 N2 C6 -173.3(3) . .
C3 C6 N2 C8 -159.7(4) . .
C3 C6 N2 C7 77.8(5) . .
O1 C10 N3 C11 -168.0(4) . .
N5 C10 N3 C11 15.4(5) . .
O1 C10 N3 C8 -27.6(6) . .
N5 C10 N3 C8 155.8(4) . .
N4 C11 N3 C10 101.8(4) . .
C15 C11 N3 C10 -9.5(4) . .
C12 C11 N3 C10 -126.8(5) . .
C12' C11 N3 C10 -145.2(12) . .
N4 C11 N3 C8 -39.8(5) . .
C15 C11 N3 C8 -151.1(4) . .
C12 C11 N3 C8 91.5(6) . .
C12' C11 N3 C8 73.1(13) . .
N2 C8 N3 C10 -84.7(5) . .
N2 C8 N3 C11 53.3(5) . .
O2 C9 N4 C11 168.8(4) . .
N6 C9 N4 C11 -13.9(5) . .
O2 C9 N4 C7 28.6(6) . .
N6 C9 N4 C7 -154.1(4) . .
N3 C11 N4 C9 -103.6(4) . .
C15 C11 N4 C9 8.1(5) . .
C12 C11 N4 C9 134.7(7) . .
C12' C11 N4 C9 128.2(8) . .
N3 C11 N4 C7 37.9(5) . .
C15 C11 N4 C7 149.6(4) . .
C12 C11 N4 C7 -83.8(7) . .
C12' C11 N4 C7 -90.3(9) . .
N2 C7 N4 C9 88.0(5) . .
N2 C7 N4 C11 -50.1(5) . .
O1 C10 N5 C15 168.2(4) . .
N3 C10 N5 C15 -15.3(5) . .
O1 C10 N5 C20 26.0(6) . .
N3 C10 N5 C20 -157.4(3) . .
N6 C15 N5 C10 -102.0(4) . .
C16 C15 N5 C10 132.9(4) . .
C11 C15 N5 C10 8.9(4) . .
N6 C15 N5 C20 42.0(5) . .
C16 C15 N5 C20 -83.2(5) . .
C11 C15 N5 C20 152.8(3) . .
N7 C20 N5 C10 90.4(5) . .
N7 C20 N5 C15 -50.2(6) . .
O2 C9 N6 C15 -168.7(4) . .
N4 C9 N6 C15 14.0(5) . .
O2 C9 N6 C19 -27.9(7) . .
N4 C9 N6 C19 154.8(4) . .
N5 C15 N6 C9 101.8(4) . .
C16 C15 N6 C9 -132.9(4) . .
C11 C15 N6 C9 -8.5(5) . .
N5 C15 N6 C19 -41.5(5) . .
C16 C15 N6 C19 83.7(5) . .
C11 C15 N6 C19 -151.9(4) . .
N7 C19 N6 C9 -89.4(5) . .
N7 C19 N6 C15 49.8(5) . .
C24 C21 N7 C19 70.1(5) . .
C24 C21 N7 C20 -165.4(4) . .
N6 C19 N7 C21 72.0(5) . .
N6 C19 N7 C20 -54.3(5) . .
N5 C20 N7 C21 -73.7(5) . .
N5 C20 N7 C19 54.0(5) . .
O8 C28 O7 Cu1 -6.3(7) . .
C31 C28 O7 Cu1 170.3(5) . .
O8 C28 O7 Cu1' -9.1(7) . .
C31 C28 O7 Cu1' 167.5(5) . .
N8 Cu1 O7 C28 104.5(4) 3_566 .
O9 Cu1 O7 C28 -163.0(10) . .
N1 Cu1 O7 C28 -84.1(4) . .
N8 Cu1 O7 Cu1' -91.9(18) 3_566 .
O9 Cu1 O7 Cu1' 0.6(11) . .
N1 Cu1 O7 Cu1' 79.5(18) . .
N1 Cu1' O7 C28 -74.5(4) . .
N8 Cu1' O7 C28 96.1(4) 3_566 .
O11 Cu1' O7 C28 -169.4(4) . .
N1 Cu1' O7 Cu1 -91.7(18) . .
N8 Cu1' O7 Cu1 78.9(18) 3_566 .
O11 Cu1' O7 Cu1 173.3(19) . .
